data_1570747
loop_
_publ_author_name
'Sarkar, Debotra'
'Dutta, Sayan'
'Hanusch, Franziska'
'Koley, Debasis'
'Inoue, Shigeyoshi'

_publ_section_title
;
 Synthesis and reactivity of N-heterocyclic carbene (NHC)-supported
 heavier nitrile ylides.
;
_journal_issue 7
_journal_name_full 'Chemical science'
_journal_page_first 2391
_journal_page_last 2397
_journal_paper_doi 10.1039/d3sc06430a
_journal_volume 15
_journal_year 2024
_chemical_compound_source 'see text'
_chemical_formula_moiety 'C62 H69 Ge N2 O P Si, C4 H10 O'
_chemical_formula_sum 'C66 H79 Ge N2 O2 P Si'
_chemical_formula_weight 1063.98
_space_group_IT_number 14
_space_group_name_Hall '-P 2yn'
_space_group_name_H-M_alt 'P 1 21/n 1'
_symmetry_cell_setting monoclinic
_symmetry_Int_Tables_number 14
_symmetry_space_group_name_Hall '-P 2yn'
_symmetry_space_group_name_H-M 'P 1 21/n 1'
_atom_sites_solution_hydrogens mixed
_atom_sites_solution_primary direct
_audit_update_record
;
2023-10-10 deposited with the CCDC.	2024-01-09 downloaded from the CCDC.
;
_cell_angle_alpha 90
_cell_angle_beta 94.951(19)
_cell_angle_gamma 90
_cell_formula_units_Z 4
_cell_length_a 10.922(5)
_cell_length_b 20.846(11)
_cell_length_c 26.946(13)
_cell_measurement_reflns_used 9591
_cell_measurement_temperature 100
_cell_measurement_theta_max 25.6703
_cell_measurement_theta_min 2.3006
_cell_volume 6112(5)
_computing_cell_refinement 'SAINT (Bruker, 2017)'
_computing_data_collection 'APEX III Control Software (Bruker, 2016)'
_computing_data_reduction 'SAINT (Bruker, 2017)'
_computing_molecular_graphics 'PLATON (Spek, 2011)'
_computing_publication_material 'PLATON (Spek, 2003)'
_computing_structure_refinement 'SHELXL-201n (Sheldrick, 2014)'
_computing_structure_solution 'SHELXT (Sheldrick, 2015)'
_diffrn_ambient_temperature 100
_diffrn_detector 'CMOS plate'
_diffrn_detector_area_resol_mean 16
_diffrn_measured_fraction_theta_full 1.000
_diffrn_measured_fraction_theta_max 0.999
_diffrn_measurement_device '\k-geometry diffractometer'
_diffrn_measurement_device_type 'Bruker Photon CMOS'
_diffrn_measurement_method 'phi- and omega-rotation'
_diffrn_radiation_monochromator 'Helios optic'
_diffrn_radiation_probe x-ray
_diffrn_radiation_source 'IMS microsource'
_diffrn_radiation_type MoK\a
_diffrn_radiation_wavelength 0.71073
_diffrn_reflns_av_R_equivalents 0.0955
_diffrn_reflns_av_unetI/netI 0.0286
_diffrn_reflns_limit_h_max 13
_diffrn_reflns_limit_h_min -13
_diffrn_reflns_limit_k_max 25
_diffrn_reflns_limit_k_min -25
_diffrn_reflns_limit_l_max 32
_diffrn_reflns_limit_l_min -32
_diffrn_reflns_number 289424
_diffrn_reflns_reduction_process
;
;
_diffrn_reflns_theta_full 25.24
_diffrn_reflns_theta_max 25.69
_diffrn_reflns_theta_min 1.96
_exptl_absorpt_coefficient_mu 0.590
_exptl_absorpt_correction_T_max 0.7453
_exptl_absorpt_correction_T_min 0.6959
_exptl_absorpt_correction_type multi-scan
_exptl_absorpt_process_details 'SADABS 2016/2, Bruker, 2016'
_exptl_crystal_colour 'clear yellow'
_exptl_crystal_density_diffrn 1.156
_exptl_crystal_density_method 'Not Measured'
_exptl_crystal_description fragment
_exptl_crystal_F_000 2264
_exptl_crystal_size_max 0.485
_exptl_crystal_size_mid 0.203
_exptl_crystal_size_min 0.127
_platon_squeeze_details
;
The unit cell contains 1 disordered molecule of toluene, which were treated as a
diffuse contribution to the overall scattering without specific atom positions
by SQUEEZE/PLATON.
;
_refine_diff_density_max 0.709
_refine_diff_density_min -0.612
_refine_diff_density_rms 0.071
_refine_ls_extinction_method none
_refine_ls_goodness_of_fit_ref 1.089
_refine_ls_hydrogen_treatment mixed
_refine_ls_matrix_type full
_refine_ls_number_parameters 726
_refine_ls_number_reflns 11622
_refine_ls_number_restraints 121
_refine_ls_restrained_S_all 1.089
_refine_ls_R_factor_all 0.0690
_refine_ls_R_factor_gt 0.0502
_refine_ls_shift/su_max 0.001
_refine_ls_shift/su_mean 0.000
_refine_ls_structure_factor_coef Fsqd
_refine_ls_weighting_details 'W=1/[\S^2^(FO^2^)+(0.0391P)^2^+12.8559P] WHERE P=(FO^2^+2FC^2^)/3'
_refine_ls_weighting_scheme calc
_refine_ls_wR_factor_gt 0.1129
_refine_ls_wR_factor_ref 0.1248
_reflns_number_gt 9566
_reflns_number_total 11622
_reflns_threshold_expression I>2\s(I)
_cod_data_source_file d3sc06430a2.cif
_cod_data_source_block Compound_3
_cod_depositor_comments 'Adding full bibliography for 1570745--1570748.cif.'
_cod_original_sg_symbol_H-M 'P 21/n'
_cod_database_code 1570747
_platon_squeeze_void_probe_radius 1.20

loop_
_space_group_symop_id
_space_group_symop_operation_xyz
1 x,y,z
2 1/2-x,1/2+y,1/2-z
3 -x,-y,-z
4 1/2+x,1/2-y,1/2+z

loop_
_atom_site_aniso_label
_atom_site_aniso_U_11
_atom_site_aniso_U_22
_atom_site_aniso_U_33
_atom_site_aniso_U_23
_atom_site_aniso_U_13
_atom_site_aniso_U_12
Ge1 0.0189(2) 0.0148(2) 0.0233(2) 0.0001(1) 0.0069(1) 0.0007(1)
P1 0.0243(4) 0.0187(4) 0.0264(4) 0.0014(3) 0.0039(3) 0.0038(3)
Si1 0.0233(4) 0.0160(4) 0.0308(5) -0.0011(3) 0.0061(3) 0.0025(3)
O1 0.0742(19) 0.0120(11) 0.0442(15) -0.0018(10) -0.0208(13) 0.0028(11)
N1 0.0188(12) 0.0155(11) 0.0239(12) 0.0001(10) 0.0080(10) 0.0017(9)
N2 0.0232(12) 0.0164(12) 0.0250(13) 0.0015(10) 0.0096(10) 0.0020(10)
C1 0.0271(16) 0.0192(14) 0.0255(15) 0.0035(12) 0.0120(12) 0.0021(12)
C2 0.0287(16) 0.0180(14) 0.0271(16) 0.0007(12) 0.0134(13) 0.0007(12)
O2 0.098(3) 0.111(3) 0.068(2) -0.003(2) 0.010(2) -0.007(2)
C3 0.0347(18) 0.0220(15) 0.0296(17) -0.0015(13) 0.0141(14) 0.0018(13)
C4 0.044(2) 0.0212(15) 0.0321(17) 0.0027(13) 0.0160(15) 0.0108(14)
C5 0.0357(18) 0.0273(17) 0.0280(16) 0.0060(13) 0.0128(14) 0.0111(14)
C6 0.0293(16) 0.0197(15) 0.0245(15) 0.0036(12) 0.0123(13) 0.0062(12)
C7 0.0255(15) 0.0156(14) 0.0331(17) -0.0089(12) 0.0089(13) -0.0025(12)
C8 0.0288(16) 0.0170(14) 0.0333(17) -0.0058(13) 0.0053(13) -0.0019(12)
C9 0.0355(19) 0.0221(16) 0.042(2) -0.0069(14) -0.0023(15) 0.0020(14)
C10 0.0303(18) 0.0234(17) 0.062(2) -0.0216(17) -0.0038(17) 0.0016(14)
C11 0.0258(17) 0.0278(18) 0.068(3) -0.0231(18) 0.0160(17) -0.0059(14)
C12 0.0344(18) 0.0200(15) 0.044(2) -0.0138(14) 0.0199(15) -0.0059(13)
C13 0.0361(18) 0.0292(17) 0.0325(18) -0.0012(14) 0.0094(15) -0.0038(14)
C14 0.036(2) 0.046(2) 0.092(3) -0.032(2) -0.014(2) 0.0100(18)
C15 0.049(2) 0.0328(19) 0.051(2) -0.0102(17) 0.0317(19) -0.0123(17)
C16 0.0275(16) 0.0205(15) 0.0282(16) 0.0041(12) 0.0060(13) 0.0109(12)
C17 0.0304(17) 0.0222(15) 0.0357(18) 0.0038(13) 0.0067(14) 0.0076(13)
C18 0.0294(17) 0.0248(16) 0.043(2) 0.0026(14) 0.0040(15) 0.0081(14)
C19 0.0371(19) 0.0278(17) 0.0373(19) 0.0009(14) -0.0005(15) 0.0121(15)
C20 0.0398(19) 0.0295(17) 0.0256(16) 0.0027(13) 0.0054(14) 0.0140(15)
C21 0.0302(17) 0.0250(16) 0.0277(16) 0.0057(13) 0.0074(13) 0.0129(13)
C22 0.042(2) 0.0321(18) 0.041(2) 0.0013(15) 0.0192(16) 0.0010(15)
C23 0.049(2) 0.037(2) 0.046(2) -0.0080(17) -0.0068(18) 0.0118(17)
C24 0.0400(19) 0.0301(17) 0.0293(17) 0.0075(14) 0.0138(15) 0.0073(15)
C25 0.0191(14) 0.0215(15) 0.0292(16) 0.0009(12) 0.0057(12) 0.0017(12)
C26 0.0179(14) 0.0212(15) 0.0364(17) 0.0035(13) 0.0078(13) 0.0029(12)
C27 0.0224(15) 0.0229(16) 0.046(2) 0.0030(14) 0.0129(14) -0.0022(13)
C28 0.0275(17) 0.0220(16) 0.055(2) 0.0001(15) 0.0113(16) -0.0076(13)
C29 0.0315(18) 0.0231(16) 0.045(2) -0.0079(14) 0.0067(15) -0.0026(13)
C30 0.0222(15) 0.0212(15) 0.0345(17) -0.0022(13) 0.0052(13) -0.0006(12)
C31 0.0184(14) 0.0202(15) 0.0347(17) 0.0021(13) 0.0132(13) -0.0025(11)
C32 0.0205(15) 0.0251(16) 0.0336(17) 0.0071(13) 0.0128(13) 0.0007(12)
C33 0.0237(15) 0.0300(17) 0.0298(16) 0.0039(13) 0.0108(13) -0.0013(13)
C34 0.0204(15) 0.0273(16) 0.0393(19) -0.0017(14) 0.0140(14) -0.0034(13)
C35 0.0179(15) 0.0221(15) 0.0416(19) 0.0013(13) 0.0085(13) 0.0001(12)
C36 0.0167(14) 0.0248(15) 0.0360(17) 0.0040(13) 0.0109(12) -0.0034(12)
C37 0.0302(17) 0.0305(18) 0.0377(18) 0.0066(14) 0.0128(14) 0.0041(14)
C38 0.0361(19) 0.0323(18) 0.042(2) -0.0056(15) 0.0128(16) 0.0021(15)
C39 0.0216(15) 0.0287(17) 0.0419(19) -0.0005(14) 0.0064(14) 0.0028(13)
C40 0.0360(18) 0.0188(15) 0.0290(16) -0.0061(12) 0.0053(14) -0.0035(13)
C41 0.0372(18) 0.0181(14) 0.0294(16) -0.0086(12) 0.0081(14) -0.0040(13)
C42 0.054(2) 0.0284(18) 0.0376(19) -0.0088(15) 0.0179(17) -0.0059(16)
C43 0.084(3) 0.031(2) 0.0313(19) -0.0057(16) 0.021(2) -0.011(2)
C44 0.082(3) 0.0272(19) 0.033(2) 0.0002(15) 0.002(2) 0.0035(19)
C45 0.049(2) 0.0230(16) 0.0327(18) -0.0066(14) 0.0012(16) -0.0008(15)
C46 0.0318(17) 0.0233(16) 0.0384(18) -0.0071(14) 0.0099(14) 0.0002(14)
C47 0.142(5) 0.053(3) 0.043(3) 0.003(2) 0.049(3) -0.002(3)
C48 0.054(2) 0.036(2) 0.047(2) -0.0075(17) -0.0110(19) 0.0096(18)
C49 0.0222(15) 0.0160(14) 0.0232(15) -0.0012(11) 0.0060(12) -0.0022(11)
C50 0.0207(14) 0.0204(15) 0.0272(15) -0.0009(12) 0.0088(12) 0.0002(12)
C51 0.0221(15) 0.0209(15) 0.0290(16) -0.0010(12) 0.0092(12) 0.0000(12)
C52 0.0242(15) 0.0223(15) 0.0259(15) 0.0052(12) 0.0089(12) -0.0002(12)
C53 0.0280(17) 0.0311(18) 0.0362(18) 0.0049(14) 0.0104(14) 0.0085(14)
C54 0.0272(17) 0.0339(18) 0.0373(18) 0.0051(15) 0.0158(14) 0.0016(14)
C55 0.0347(18) 0.0254(16) 0.0312(17) 0.0099(13) 0.0122(14) 0.0065(14)
C56 0.0239(15) 0.0151(13) 0.0264(15) -0.0001(12) 0.0056(12) 0.0014(11)
C57 0.0237(15) 0.0160(14) 0.0259(15) -0.0052(12) 0.0049(12) -0.0025(11)
C58 0.0305(17) 0.0349(18) 0.0341(18) -0.0097(15) 0.0110(14) -0.0069(14)
C59 0.0199(17) 0.062(3) 0.056(2) -0.029(2) 0.0041(16) -0.0042(17)
C60 0.034(2) 0.046(2) 0.058(3) -0.023(2) -0.0166(18) 0.0147(17)
C61 0.050(2) 0.0280(18) 0.040(2) -0.0014(15) -0.0118(17) 0.0035(16)
C62 0.0299(17) 0.0264(16) 0.0299(17) 0.0012(13) 0.0021(13) -0.0023(13)
O2D 0.102(4) 0.117(4) 0.074(3) -0.002(3) 0.012(3) -0.008(3)
C63 0.098(5) 0.144(5) 0.074(4) 0.008(4) 0.016(4) -0.027(4)
C64 0.095(3) 0.113(4) 0.070(3) 0.002(3) 0.016(3) -0.010(3)
C65 0.109(4) 0.102(4) 0.066(3) -0.010(3) 0.017(3) -0.007(3)
C66 0.135(5) 0.104(5) 0.064(4) -0.011(4) 0.005(4) 0.005(4)
C63D 0.095(7) 0.125(7) 0.068(6) 0.001(6) 0.016(6) -0.017(6)
C64D 0.099(4) 0.117(4) 0.071(4) 0.001(3) 0.014(3) -0.009(4)
C65D 0.109(4) 0.111(4) 0.074(4) -0.004(3) 0.009(3) -0.006(4)
C66D 0.125(10) 0.123(11) 0.094(10) -0.001(10) 0.001(10) -0.006(10)

loop_
_atom_site_label
_atom_site_type_symbol
_atom_site_thermal_displace_type
_atom_site_fract_x
_atom_site_fract_y
_atom_site_fract_z
_atom_site_occupancy
_atom_site_U_iso_or_equiv
_atom_site_calc_flag
_atom_site_refinement_flags
_atom_site_disorder_assembly
_atom_site_disorder_group
Ge1 Ge Uani 0.48432(3) 0.68685(2) 0.34933(2) 1.000 0.0187(1) d . . .
P1 P Uani 0.57726(7) 0.61314(4) 0.40051(3) 1.000 0.0230(2) d . . .
Si1 Si Uani 0.47217(8) 0.54103(4) 0.35667(3) 1.000 0.0232(3) d . . .
O1 O Uani 0.4218(3) 0.57147(10) 0.30208(9) 1.000 0.0450(9) d . . .
N1 N Uani 0.2485(2) 0.76602(11) 0.34106(9) 1.000 0.0190(7) d . . .
N2 N Uani 0.2476(2) 0.70053(11) 0.40259(9) 1.000 0.0211(7) d . . .
C1 C Uani 0.5479(3) 0.46048(14) 0.34340(11) 1.000 0.0234(9) d . . .
C2 C Uani 0.4862(3) 0.41904(14) 0.30790(11) 1.000 0.0240(9) d . . .
O2 O Uani 0.0722(5) 0.0981(3) 0.49961(17) 0.826(4) 0.0922(16) d DUP A 1
C3 C Uani 0.5318(3) 0.35787(15) 0.29970(12) 1.000 0.0281(10) d . . .
C4 C Uani 0.6403(3) 0.33709(15) 0.32532(12) 1.000 0.0317(10) d . . .
C5 C Uani 0.7025(3) 0.37706(15) 0.35956(12) 1.000 0.0298(10) d . . .
C6 C Uani 0.6572(3) 0.43825(14) 0.36959(11) 1.000 0.0239(9) d . . .
C7 C Uani 0.3695(3) 0.43802(14) 0.27828(12) 1.000 0.0244(9) d . . .
C8 C Uani 0.3724(3) 0.46899(14) 0.23246(12) 1.000 0.0262(9) d . . .
C9 C Uani 0.2632(3) 0.48752(15) 0.20597(14) 1.000 0.0335(11) d . . .
C10 C Uani 0.1496(3) 0.47647(16) 0.22405(15) 1.000 0.0390(11) d . . .
C11 C Uani 0.1481(3) 0.44453(16) 0.26903(15) 1.000 0.0398(13) d . . .
C12 C Uani 0.2549(3) 0.42443(15) 0.29655(13) 1.000 0.0318(10) d . . .
C13 C Uani 0.4939(3) 0.48577(16) 0.21276(12) 1.000 0.0322(10) d . . .
C14 C Uani 0.0321(4) 0.4996(2) 0.19621(19) 1.000 0.0591(14) d . . .
C15 C Uani 0.2491(4) 0.38929(17) 0.34488(14) 1.000 0.0427(11) d . . .
C16 C Uani 0.7269(3) 0.47574(14) 0.40990(11) 1.000 0.0252(9) d . . .
C17 C Uani 0.8352(3) 0.50808(15) 0.40073(12) 1.000 0.0292(10) d . . .
C18 C Uani 0.8983(3) 0.54288(15) 0.43888(13) 1.000 0.0324(10) d . . .
C19 C Uani 0.8567(3) 0.54637(16) 0.48629(13) 1.000 0.0343(11) d . . .
C20 C Uani 0.7524(3) 0.51188(16) 0.49512(12) 1.000 0.0315(10) d . . .
C21 C Uani 0.6861(3) 0.47655(15) 0.45799(12) 1.000 0.0274(9) d . . .
C22 C Uani 0.8826(3) 0.50540(17) 0.34992(13) 1.000 0.0375(11) d . . .
C23 C Uani 0.9241(4) 0.58703(18) 0.52645(14) 1.000 0.0446(12) d . . .
C24 C Uani 0.5729(3) 0.43967(16) 0.46844(12) 1.000 0.0325(10) d . . .
C25 C Uani 0.5800(3) 0.76875(14) 0.34556(11) 1.000 0.0231(9) d . . .
C26 C Uani 0.6523(3) 0.78177(14) 0.30551(12) 1.000 0.0249(9) d . . .
C27 C Uani 0.7157(3) 0.83967(15) 0.30362(13) 1.000 0.0299(10) d . . .
C28 C Uani 0.7131(3) 0.88439(16) 0.34101(14) 1.000 0.0344(10) d . . .
C29 C Uani 0.6485(3) 0.87081(15) 0.38184(13) 1.000 0.0330(10) d . . .
C30 C Uani 0.5822(3) 0.81393(14) 0.38465(12) 1.000 0.0258(9) d . . .
C31 C Uani 0.6720(3) 0.73357(14) 0.26565(12) 1.000 0.0238(9) d . . .
C32 C Uani 0.6181(3) 0.74168(15) 0.21686(12) 1.000 0.0258(9) d . . .
C33 C Uani 0.6388(3) 0.69554(15) 0.18101(12) 1.000 0.0273(9) d . . .
C34 C Uani 0.7111(3) 0.64158(15) 0.19244(12) 1.000 0.0283(10) d . . .
C35 C Uani 0.7667(3) 0.63567(15) 0.24059(12) 1.000 0.0269(9) d . . .
C36 C Uani 0.7521(3) 0.68151(15) 0.27725(12) 1.000 0.0253(9) d . . .
C37 C Uani 0.5399(3) 0.79926(16) 0.20202(13) 1.000 0.0322(10) d . . .
C38 C Uani 0.7297(3) 0.59126(17) 0.15344(13) 1.000 0.0363(11) d . . .
C39 C Uani 0.8225(3) 0.67522(16) 0.32753(13) 1.000 0.0305(10) d . . .
C40 C Uani 0.5205(3) 0.80271(14) 0.43163(12) 1.000 0.0278(9) d . . .
C41 C Uani 0.4101(3) 0.83422(14) 0.44025(12) 1.000 0.0279(9) d . . .
C42 C Uani 0.3550(4) 0.82050(16) 0.48368(13) 1.000 0.0392(11) d . . .
C43 C Uani 0.4093(4) 0.77894(18) 0.51967(14) 1.000 0.0478(14) d . . .
C44 C Uani 0.5224(4) 0.75245(18) 0.51214(14) 1.000 0.0476(14) d . . .
C45 C Uani 0.5807(3) 0.76405(16) 0.46898(13) 1.000 0.0350(10) d . . .
C46 C Uani 0.3550(3) 0.88492(15) 0.40559(13) 1.000 0.0308(10) d . . .
C47 C Uani 0.3465(6) 0.7653(2) 0.56650(16) 1.000 0.077(2) d . . .
C48 C Uani 0.7092(4) 0.73961(18) 0.46496(15) 1.000 0.0466(12) d . . .
C49 C Uani 0.3173(3) 0.72123(13) 0.36654(11) 1.000 0.0202(8) d . . .
C50 C Uani 0.1368(3) 0.77436(14) 0.36099(11) 1.000 0.0224(8) d . . .
C51 C Uani 0.1368(3) 0.73313(14) 0.39998(11) 1.000 0.0236(9) d . . .
C52 C Uani 0.2811(3) 0.80003(14) 0.29660(11) 1.000 0.0237(9) d . . .
C53 C Uani 0.0423(3) 0.82056(16) 0.34013(12) 1.000 0.0313(10) d . . .
C54 C Uani 0.0421(3) 0.72172(16) 0.43579(13) 1.000 0.0321(10) d . . .
C55 C Uani 0.2812(3) 0.65221(15) 0.44039(12) 1.000 0.0299(10) d . . .
C56 C Uani 0.4323(3) 0.63588(13) 0.28560(11) 1.000 0.0216(8) d . . .
C57 C Uani 0.3145(3) 0.65325(13) 0.25628(11) 1.000 0.0217(8) d . . .
C58 C Uani 0.2013(3) 0.64179(16) 0.27511(13) 1.000 0.0327(10) d . . .
C59 C Uani 0.0929(3) 0.6600(2) 0.24813(15) 1.000 0.0459(13) d . . .
C60 C Uani 0.0933(3) 0.68755(19) 0.20190(16) 1.000 0.0472(14) d . . .
C61 C Uani 0.2041(4) 0.69701(16) 0.18201(14) 1.000 0.0402(11) d . . .
C62 C Uani 0.3127(3) 0.67976(15) 0.20902(12) 1.000 0.0288(10) d . . .
O2D O Uani 0.1799(15) 0.0856(9) 0.4797(6) 0.174(4) 0.097(2) d DUP A 2
C63 C Uani 0.1480(7) 0.1438(5) 0.4299(3) 0.826(4) 0.105(3) d DUP A 1
C64 C Uani 0.0418(7) 0.1454(4) 0.4640(3) 0.826(4) 0.0922(19) d DUP A 1
C65 C Uani -0.0244(7) 0.0877(4) 0.5331(3) 0.826(4) 0.092(2) d DUP A 1
C66 C Uani 0.0128(8) 0.0422(4) 0.5694(3) 0.826(4) 0.101(3) d DUP A 1
C63D C Uani 0.096(3) 0.1726(9) 0.4350(12) 0.174(4) 0.096(4) d DUP A 2
C64D C Uani 0.086(2) 0.0995(9) 0.4426(7) 0.174(4) 0.095(2) d DUP A 2
C65D C Uani 0.135(2) 0.0526(12) 0.5224(7) 0.174(4) 0.098(2) d DUP A 2
C66D C Uani 0.213(3) 0.0018(12) 0.5377(11) 0.174(4) 0.115(6) d DUP A 2
H1 H Uiso 0.361(3) 0.5193(17) 0.3769(13) 1.000 0.041(10) d . . .
H3 H Uiso 0.48832 0.33016 0.27639 1.000 0.0340 c RU . .
H4 H Uiso 0.67148 0.29553 0.31929 1.000 0.0380 c RU . .
H5 H Uiso 0.77742 0.36295 0.37665 1.000 0.0360 c RU . .
H9 H Uiso 0.26630 0.50827 0.17471 1.000 0.0400 c RU . .
H11 H Uiso 0.07112 0.43598 0.28161 1.000 0.0480 c RU . .
H13A H Uiso 0.47905 0.50464 0.17947 1.000 0.0480 c RU . .
H13B H Uiso 0.54357 0.44684 0.21087 1.000 0.0480 c RU . .
H13C H Uiso 0.53778 0.51671 0.23517 1.000 0.0480 c RU . .
H14A H Uiso 0.03280 0.54660 0.19450 1.000 0.0880 c RU . .
H14B H Uiso -0.03822 0.48546 0.21364 1.000 0.0880 c RU . .
H14C H Uiso 0.02542 0.48191 0.16240 1.000 0.0880 c RU . .
H15A H Uiso 0.16357 0.38724 0.35323 1.000 0.0640 c RU . .
H15B H Uiso 0.29879 0.41199 0.37134 1.000 0.0640 c RU . .
H15C H Uiso 0.28098 0.34569 0.34165 1.000 0.0640 c RU . .
H18 H Uiso 0.97159 0.56481 0.43247 1.000 0.0390 c RU . .
H20 H Uiso 0.72500 0.51232 0.52764 1.000 0.0380 c RU . .
H22A H Uiso 0.90315 0.46097 0.34211 1.000 0.0560 c RU . .
H22B H Uiso 0.95626 0.53219 0.34960 1.000 0.0560 c RU . .
H22C H Uiso 0.81922 0.52128 0.32497 1.000 0.0560 c RU . .
H23A H Uiso 1.01274 0.58427 0.52357 1.000 0.0670 c RU . .
H23B H Uiso 0.90562 0.57136 0.55927 1.000 0.0670 c RU . .
H23C H Uiso 0.89741 0.63176 0.52248 1.000 0.0670 c RU . .
H24A H Uiso 0.50104 0.45835 0.44941 1.000 0.0490 c RU . .
H24B H Uiso 0.56178 0.44185 0.50410 1.000 0.0490 c RU . .
H24C H Uiso 0.58198 0.39478 0.45860 1.000 0.0490 c RU . .
H27 H Uiso 0.76150 0.84837 0.27597 1.000 0.0360 c RU . .
H28 H Uiso 0.75500 0.92409 0.33889 1.000 0.0410 c RU . .
H29 H Uiso 0.64938 0.90082 0.40841 1.000 0.0390 c RU . .
H33 H Uiso 0.60274 0.70107 0.14794 1.000 0.0330 c RU . .
H35 H Uiso 0.81633 0.59912 0.24879 1.000 0.0320 c RU . .
H37A H Uiso 0.50547 0.79446 0.16741 1.000 0.0480 c RU . .
H37B H Uiso 0.59043 0.83812 0.20516 1.000 0.0480 c RU . .
H37C H Uiso 0.47287 0.80262 0.22384 1.000 0.0480 c RU . .
H38A H Uiso 0.66050 0.59240 0.12774 1.000 0.0540 c RU . .
H38B H Uiso 0.73424 0.54878 0.16907 1.000 0.0540 c RU . .
H38C H Uiso 0.80625 0.59996 0.13821 1.000 0.0540 c RU . .
H39A H Uiso 0.89718 0.65003 0.32440 1.000 0.0460 c RU . .
H39B H Uiso 0.77118 0.65358 0.35050 1.000 0.0460 c RU . .
H39C H Uiso 0.84491 0.71796 0.34045 1.000 0.0460 c RU . .
H42 H Uiso 0.27851 0.83991 0.48894 1.000 0.0470 c RU . .
H44 H Uiso 0.56150 0.72551 0.53715 1.000 0.0570 c RU . .
H46A H Uiso 0.37961 0.87730 0.37197 1.000 0.0460 c RU . .
H46B H Uiso 0.38410 0.92725 0.41720 1.000 0.0460 c RU . .
H46C H Uiso 0.26517 0.88331 0.40498 1.000 0.0460 c RU . .
H47A H Uiso 0.26262 0.78244 0.56280 1.000 0.1150 c RU . .
H47B H Uiso 0.39255 0.78573 0.59506 1.000 0.1150 c RU . .
H47C H Uiso 0.34352 0.71885 0.57194 1.000 0.1150 c RU . .
H48A H Uiso 0.71406 0.71940 0.43235 1.000 0.0690 c RU . .
H48B H Uiso 0.72985 0.70803 0.49129 1.000 0.0690 c RU . .
H48C H Uiso 0.76720 0.77550 0.46861 1.000 0.0690 c RU . .
H52A H Uiso 0.23289 0.78287 0.26721 1.000 0.0360 c RU . .
H52B H Uiso 0.36885 0.79418 0.29285 1.000 0.0360 c RU . .
H52C H Uiso 0.26337 0.84584 0.29994 1.000 0.0360 c RU . .
H53A H Uiso 0.00893 0.80594 0.30713 1.000 0.0470 c RU . .
H53B H Uiso 0.07969 0.86297 0.33725 1.000 0.0470 c RU . .
H53C H Uiso -0.02420 0.82321 0.36227 1.000 0.0470 c RU . .
H54A H Uiso -0.02572 0.75215 0.42913 1.000 0.0480 c RU . .
H54B H Uiso 0.07914 0.72773 0.46991 1.000 0.0480 c RU . .
H54C H Uiso 0.01079 0.67780 0.43183 1.000 0.0480 c RU . .
H55A H Uiso 0.22505 0.61562 0.43584 1.000 0.0450 c RU . .
H55B H Uiso 0.27564 0.67074 0.47355 1.000 0.0450 c RU . .
H55C H Uiso 0.36559 0.63778 0.43723 1.000 0.0450 c RU . .
H56 H Uiso 0.50022 0.63810 0.26304 1.000 0.0260 c RU . .
H58 H Uiso 0.19848 0.62144 0.30654 1.000 0.0390 c RU . .
H59 H Uiso 0.01678 0.65327 0.26195 1.000 0.0550 c RU . .
H60 H Uiso 0.01848 0.69992 0.18386 1.000 0.0560 c RU . .
H61 H Uiso 0.20583 0.71534 0.14980 1.000 0.0480 c RU . .
H62 H Uiso 0.38833 0.68630 0.19475 1.000 0.0350 c RU . .
H63A H Uiso 0.14171 0.18089 0.40747 0.826(4) 0.1570 c RUP A 1
H63B H Uiso 0.14316 0.10420 0.41015 0.826(4) 0.1570 c RUP A 1
H63C H Uiso 0.22666 0.14519 0.45029 0.826(4) 0.1570 c RUP A 1
H64A H Uiso 0.03601 0.18799 0.47983 0.826(4) 0.1110 c RUP A 1
H64B H Uiso -0.03757 0.13558 0.44488 0.826(4) 0.1110 c RUP A 1
H65A H Uiso -0.04332 0.12869 0.54931 0.826(4) 0.1100 c RUP A 1
H65B H Uiso -0.10002 0.07265 0.51364 0.826(4) 0.1100 c RUP A 1
H66A H Uiso 0.05979 0.00828 0.55457 0.826(4) 0.1520 c RUP A 1
H66B H Uiso -0.05976 0.02354 0.58289 0.826(4) 0.1520 c RUP A 1
H66C H Uiso 0.06439 0.06296 0.59637 0.826(4) 0.1520 c RUP A 1
H63D H Uiso 0.11168 0.18149 0.40041 0.174(4) 0.1430 c RUP A 2
H63E H Uiso 0.16318 0.18971 0.45748 0.174(4) 0.1430 c RUP A 2
H63F H Uiso 0.01843 0.19295 0.44221 0.174(4) 0.1430 c RUP A 2
H64C H Uiso 0.00499 0.08772 0.45344 0.174(4) 0.1140 c RUP A 2
H64D H Uiso 0.09909 0.07620 0.41144 0.174(4) 0.1140 c RUP A 2
H65C H Uiso 0.13089 0.08335 0.55028 0.174(4) 0.1180 c RUP A 2
H65D H Uiso 0.05128 0.03603 0.51336 0.174(4) 0.1180 c RUP A 2
H66D H Uiso 0.29119 0.01886 0.55285 0.174(4) 0.1720 c RUP A 2
H66E H Uiso 0.22832 -0.02464 0.50881 0.174(4) 0.1720 c RUP A 2
H66F H Uiso 0.17435 -0.02443 0.56217 0.174(4) 0.1720 c RUP A 2

loop_
_atom_type_symbol
_atom_type_description
_atom_type_scat_dispersion_real
_atom_type_scat_dispersion_imag
_atom_type_scat_source
C C 0.0033 0.0016 ' International Tables Vol C Tables 4.2.6.8 and 6.1.1.4'
H H 0.0000 0.0000 ' International Tables Vol C Tables 4.2.6.8 and 6.1.1.4'
Ge Ge 0.1547 1.8001 ' International Tables Vol C Tables 4.2.6.8 and 6.1.1.4'
N N 0.0061 0.0033 ' International Tables Vol C Tables 4.2.6.8 and 6.1.1.4'
O O 0.0106 0.0060 ' International Tables Vol C Tables 4.2.6.8 and 6.1.1.4'
P P 0.1023 0.0942 ' International Tables Vol C Tables 4.2.6.8 and 6.1.1.4'
Si Si 0.0817 0.0704 ' International Tables Vol C Tables 4.2.6.8 and 6.1.1.4'

loop_
_geom_angle_atom_site_label_1
_geom_angle_atom_site_label_2
_geom_angle_atom_site_label_3
_geom_angle
_geom_angle_site_symmetry_1
_geom_angle_site_symmetry_2
_geom_angle_site_symmetry_3
_geom_angle_publ_flag
P1 Ge1 C25 113.75(10) . . . yes
P1 Ge1 C49 117.63(9) . . . yes
P1 Ge1 C56 103.69(9) . . . yes
C25 Ge1 C49 101.03(12) . . . yes
C25 Ge1 C56 120.27(12) . . . yes
C49 Ge1 C56 100.51(13) . . . yes
Ge1 P1 Si1 87.14(5) . . . yes
P1 Si1 O1 109.72(10) . . . yes
P1 Si1 C1 119.33(11) . . . yes
O1 Si1 C1 106.62(13) . . . yes
C1 Si1 H1 100.7(14) . . . no
O1 Si1 H1 103.3(14) . . . no
P1 Si1 H1 115.6(14) . . . no
Si1 O1 C56 127.7(2) . . . yes
C49 N1 C52 126.0(2) . . . yes
C49 N1 C50 111.1(2) . . . yes
C50 N1 C52 122.8(2) . . . yes
C49 N2 C51 110.5(2) . . . yes
C49 N2 C55 126.7(2) . . . yes
C51 N2 C55 122.8(2) . . . yes
C2 C1 C6 118.1(3) . . . no
Si1 C1 C2 118.2(2) . . . yes
Si1 C1 C6 123.6(2) . . . yes
C1 C2 C3 120.7(3) . . . no
C1 C2 C7 122.2(3) . . . no
C3 C2 C7 117.2(3) . . . no
C64 O2 C65 112.8(6) . . . yes
C2 C3 C4 120.5(3) . . . no
C3 C4 C5 119.7(3) . . . no
C4 C5 C6 121.1(3) . . . no
C5 C6 C16 116.8(3) . . . no
C1 C6 C16 123.2(3) . . . no
C1 C6 C5 120.0(3) . . . no
C2 C7 C12 120.0(3) . . . no
C8 C7 C12 119.3(3) . . . no
C2 C7 C8 120.7(3) . . . no
C9 C8 C13 119.7(3) . . . no
C7 C8 C13 120.3(3) . . . no
C7 C8 C9 119.9(3) . . . no
C8 C9 C10 121.7(3) . . . no
C9 C10 C14 121.3(4) . . . no
C11 C10 C14 121.0(3) . . . no
C9 C10 C11 117.7(3) . . . no
C10 C11 C12 122.6(3) . . . no
C7 C12 C15 120.4(3) . . . no
C11 C12 C15 120.9(3) . . . no
C7 C12 C11 118.8(3) . . . no
C6 C16 C17 120.6(3) . . . no
C6 C16 C21 119.6(3) . . . no
C17 C16 C21 119.7(3) . . . no
C16 C17 C22 120.3(3) . . . no
C16 C17 C18 119.5(3) . . . no
C18 C17 C22 120.3(3) . . . no
C17 C18 C19 121.6(3) . . . no
C18 C19 C20 117.9(3) . . . no
C18 C19 C23 120.5(3) . . . no
C20 C19 C23 121.6(3) . . . no
C19 C20 C21 122.4(3) . . . no
C16 C21 C24 119.9(3) . . . no
C20 C21 C24 121.4(3) . . . no
C16 C21 C20 118.8(3) . . . no
C26 C25 C30 117.8(3) . . . no
Ge1 C25 C30 120.3(2) . . . yes
Ge1 C25 C26 121.9(2) . . . yes
C25 C26 C31 122.7(3) . . . no
C27 C26 C31 116.8(3) . . . no
C25 C26 C27 120.3(3) . . . no
C26 C27 C28 121.2(3) . . . no
C27 C28 C29 119.2(3) . . . no
C28 C29 C30 121.3(3) . . . no
C25 C30 C29 120.1(3) . . . no
C29 C30 C40 116.8(3) . . . no
C25 C30 C40 123.0(3) . . . no
C26 C31 C36 118.7(3) . . . no
C26 C31 C32 121.0(3) . . . no
C32 C31 C36 120.1(3) . . . no
C31 C32 C37 121.8(3) . . . no
C33 C32 C37 119.2(3) . . . no
C31 C32 C33 119.1(3) . . . no
C32 C33 C34 121.7(3) . . . no
C33 C34 C35 118.1(3) . . . no
C35 C34 C38 120.9(3) . . . no
C33 C34 C38 121.0(3) . . . no
C34 C35 C36 122.3(3) . . . no
C35 C36 C39 119.9(3) . . . no
C31 C36 C39 121.7(3) . . . no
C31 C36 C35 118.5(3) . . . no
C30 C40 C41 121.2(3) . . . no
C41 C40 C45 120.2(3) . . . no
C30 C40 C45 118.4(3) . . . no
C40 C41 C46 121.9(3) . . . no
C42 C41 C46 119.3(3) . . . no
C40 C41 C42 118.8(3) . . . no
C41 C42 C43 121.6(4) . . . no
C42 C43 C47 120.0(4) . . . no
C42 C43 C44 118.5(4) . . . no
C44 C43 C47 121.4(4) . . . no
C43 C44 C45 122.1(3) . . . no
C40 C45 C44 118.5(3) . . . no
C44 C45 C48 119.8(3) . . . no
C40 C45 C48 121.5(3) . . . no
Ge1 C49 N2 128.1(2) . . . yes
Ge1 C49 N1 126.5(2) . . . yes
N1 C49 N2 105.2(3) . . . yes
N1 C50 C53 122.7(3) . . . yes
N1 C50 C51 106.2(3) . . . yes
C51 C50 C53 131.1(3) . . . no
N2 C51 C54 122.7(3) . . . yes
C50 C51 C54 130.3(3) . . . no
N2 C51 C50 107.0(3) . . . yes
Ge1 C56 O1 104.53(19) . . . yes
Ge1 C56 C57 118.6(2) . . . yes
O1 C56 C57 107.8(3) . . . yes
C56 C57 C62 121.7(3) . . . no
C56 C57 C58 121.0(3) . . . no
C58 C57 C62 117.3(3) . . . no
C57 C58 C59 120.3(3) . . . no
C58 C59 C60 121.4(3) . . . no
C59 C60 C61 119.0(3) . . . no
C60 C61 C62 119.9(3) . . . no
C57 C62 C61 122.0(3) . . . no
C4 C3 H3 120.00 . . . no
C2 C3 H3 120.00 . . . no
C3 C4 H4 120.00 . . . no
C5 C4 H4 120.00 . . . no
C6 C5 H5 119.00 . . . no
C4 C5 H5 119.00 . . . no
C8 C9 H9 119.00 . . . no
C10 C9 H9 119.00 . . . no
C10 C11 H11 119.00 . . . no
C12 C11 H11 119.00 . . . no
C8 C13 H13B 109.00 . . . no
C8 C13 H13C 109.00 . . . no
H13A C13 H13B 109.00 . . . no
H13A C13 H13C 109.00 . . . no
H13B C13 H13C 109.00 . . . no
C8 C13 H13A 109.00 . . . no
C10 C14 H14A 109.00 . . . no
C10 C14 H14B 110.00 . . . no
H14A C14 H14B 109.00 . . . no
H14A C14 H14C 109.00 . . . no
C10 C14 H14C 110.00 . . . no
H14B C14 H14C 110.00 . . . no
C12 C15 H15B 109.00 . . . no
C12 C15 H15C 109.00 . . . no
C12 C15 H15A 109.00 . . . no
H15A C15 H15C 109.00 . . . no
H15B C15 H15C 110.00 . . . no
H15A C15 H15B 109.00 . . . no
C19 C18 H18 119.00 . . . no
C17 C18 H18 119.00 . . . no
C21 C20 H20 119.00 . . . no
C19 C20 H20 119.00 . . . no
C17 C22 H22A 109.00 . . . no
C17 C22 H22C 109.00 . . . no
H22A C22 H22B 109.00 . . . no
C17 C22 H22B 109.00 . . . no
H22B C22 H22C 109.00 . . . no
H22A C22 H22C 109.00 . . . no
C19 C23 H23A 109.00 . . . no
C19 C23 H23B 109.00 . . . no
H23A C23 H23B 110.00 . . . no
H23A C23 H23C 110.00 . . . no
C19 C23 H23C 109.00 . . . no
H23B C23 H23C 109.00 . . . no
C21 C24 H24B 109.00 . . . no
C21 C24 H24C 109.00 . . . no
H24A C24 H24B 109.00 . . . no
H24A C24 H24C 109.00 . . . no
H24B C24 H24C 109.00 . . . no
C21 C24 H24A 109.00 . . . no
C26 C27 H27 119.00 . . . no
C28 C27 H27 119.00 . . . no
C29 C28 H28 120.00 . . . no
C27 C28 H28 120.00 . . . no
C28 C29 H29 119.00 . . . no
C30 C29 H29 119.00 . . . no
C34 C33 H33 119.00 . . . no
C32 C33 H33 119.00 . . . no
C34 C35 H35 119.00 . . . no
C36 C35 H35 119.00 . . . no
C32 C37 H37B 109.00 . . . no
C32 C37 H37C 109.00 . . . no
H37A C37 H37B 109.00 . . . no
H37A C37 H37C 109.00 . . . no
H37B C37 H37C 109.00 . . . no
C32 C37 H37A 109.00 . . . no
C34 C38 H38A 109.00 . . . no
C34 C38 H38C 110.00 . . . no
H38A C38 H38B 109.00 . . . no
H38A C38 H38C 109.00 . . . no
H38B C38 H38C 110.00 . . . no
C34 C38 H38B 109.00 . . . no
C36 C39 H39A 109.00 . . . no
C36 C39 H39B 109.00 . . . no
H39A C39 H39B 109.00 . . . no
H39A C39 H39C 109.00 . . . no
H39B C39 H39C 109.00 . . . no
C36 C39 H39C 109.00 . . . no
C43 C42 H42 119.00 . . . no
C41 C42 H42 119.00 . . . no
C43 C44 H44 119.00 . . . no
C45 C44 H44 119.00 . . . no
C41 C46 H46A 109.00 . . . no
C41 C46 H46B 109.00 . . . no
H46A C46 H46B 109.00 . . . no
H46A C46 H46C 109.00 . . . no
H46B C46 H46C 109.00 . . . no
C41 C46 H46C 109.00 . . . no
C43 C47 H47B 110.00 . . . no
C43 C47 H47C 109.00 . . . no
C43 C47 H47A 109.00 . . . no
H47A C47 H47C 109.00 . . . no
H47B C47 H47C 109.00 . . . no
H47A C47 H47B 109.00 . . . no
C45 C48 H48A 109.00 . . . no
C45 C48 H48B 109.00 . . . no
H48A C48 H48B 109.00 . . . no
H48A C48 H48C 109.00 . . . no
C45 C48 H48C 109.00 . . . no
H48B C48 H48C 110.00 . . . no
N1 C52 H52B 109.00 . . . no
N1 C52 H52C 109.00 . . . no
N1 C52 H52A 109.00 . . . no
H52A C52 H52C 109.00 . . . no
H52B C52 H52C 109.00 . . . no
H52A C52 H52B 109.00 . . . no
C50 C53 H53B 110.00 . . . no
C50 C53 H53C 109.00 . . . no
H53A C53 H53B 109.00 . . . no
H53A C53 H53C 109.00 . . . no
H53B C53 H53C 109.00 . . . no
C50 C53 H53A 109.00 . . . no
C51 C54 H54B 109.00 . . . no
C51 C54 H54C 109.00 . . . no
C51 C54 H54A 109.00 . . . no
H54A C54 H54C 109.00 . . . no
H54B C54 H54C 109.00 . . . no
H54A C54 H54B 109.00 . . . no
N2 C55 H55A 109.00 . . . no
N2 C55 H55C 109.00 . . . no
H55A C55 H55B 109.00 . . . no
N2 C55 H55B 109.00 . . . no
H55B C55 H55C 109.00 . . . no
H55A C55 H55C 109.00 . . . no
O1 C56 H56 109.00 . . . no
C57 C56 H56 109.00 . . . no
Ge1 C56 H56 109.00 . . . no
C59 C58 H58 120.00 . . . no
C57 C58 H58 120.00 . . . no
C58 C59 H59 119.00 . . . no
C60 C59 H59 119.00 . . . no
C61 C60 H60 120.00 . . . no
C59 C60 H60 121.00 . . . no
C60 C61 H61 120.00 . . . no
C62 C61 H61 120.00 . . . no
C57 C62 H62 119.00 . . . no
C61 C62 H62 119.00 . . . no
C64D O2D C65D 112.6(16) . . . yes
O2 C64 C63 104.4(6) . . . yes
O2 C65 C66 110.5(7) . . . yes
C64 C63 H63B 109.00 . . . no
C64 C63 H63C 110.00 . . . no
H63A C63 H63B 109.00 . . . no
H63A C63 H63C 110.00 . . . no
H63B C63 H63C 109.00 . . . no
C64 C63 H63A 110.00 . . . no
O2 C64 H64A 111.00 . . . no
C63 C64 H64A 111.00 . . . no
C63 C64 H64B 111.00 . . . no
H64A C64 H64B 109.00 . . . no
O2 C64 H64B 111.00 . . . no
O2 C65 H65A 109.00 . . . no
C66 C65 H65A 110.00 . . . no
C66 C65 H65B 110.00 . . . no
O2 C65 H65B 109.00 . . . no
H65A C65 H65B 108.00 . . . no
C65 C66 H66B 109.00 . . . no
C65 C66 H66C 109.00 . . . no
C65 C66 H66A 110.00 . . . no
H66A C66 H66C 109.00 . . . no
H66B C66 H66C 109.00 . . . no
H66A C66 H66B 110.00 . . . no
O2D C64D C63D 104.1(19) . . . yes
O2D C65D C66D 111(2) . . . yes
C64D C63D H63D 109.00 . . . no
C64D C63D H63E 110.00 . . . no
C64D C63D H63F 109.00 . . . no
H63D C63D H63E 110.00 . . . no
H63D C63D H63F 109.00 . . . no
H63E C63D H63F 110.00 . . . no
O2D C64D H64C 111.00 . . . no
O2D C64D H64D 111.00 . . . no
C63D C64D H64C 111.00 . . . no
C63D C64D H64D 111.00 . . . no
H64C C64D H64D 109.00 . . . no
O2D C65D H65C 109.00 . . . no
O2D C65D H65D 110.00 . . . no
C66D C65D H65C 109.00 . . . no
C66D C65D H65D 110.00 . . . no
H65C C65D H65D 108.00 . . . no
C65D C66D H66D 110.00 . . . no
C65D C66D H66E 109.00 . . . no
C65D C66D H66F 110.00 . . . no
H66D C66D H66E 109.00 . . . no
H66D C66D H66F 109.00 . . . no
H66E C66D H66F 110.00 . . . no

loop_
_geom_bond_atom_site_label_1
_geom_bond_atom_site_label_2
_geom_bond_distance
_geom_bond_site_symmetry_1
_geom_bond_site_symmetry_2
_geom_bond_publ_flag
Ge1 P1 2.2476(15) . . yes
Ge1 C25 2.009(3) . . yes
Ge1 C49 2.050(3) . . yes
Ge1 C56 2.057(3) . . yes
P1 Si1 2.1768(16) . . yes
Si1 O1 1.652(3) . . yes
Si1 C1 1.919(3) . . yes
Si1 H1 1.45(3) . . no
O1 C56 1.422(4) . . yes
N1 C49 1.349(4) . . yes
N1 C50 1.386(4) . . yes
N1 C52 1.462(4) . . yes
N2 C49 1.355(4) . . yes
N2 C51 1.384(4) . . yes
N2 C55 1.457(4) . . yes
C1 C6 1.412(5) . . no
C1 C2 1.416(4) . . no
C2 C7 1.498(5) . . no
O2 C64 1.396(10) . . yes
O2 C65 1.463(9) . . yes
C2 C3 1.394(4) . . no
C3 C4 1.388(5) . . no
C4 C5 1.378(5) . . no
C5 C6 1.403(4) . . no
C6 C16 1.492(4) . . no
C7 C12 1.413(5) . . no
C7 C8 1.396(5) . . no
C8 C9 1.391(5) . . no
C8 C13 1.512(5) . . no
C9 C10 1.391(5) . . no
C10 C11 1.384(6) . . no
C10 C14 1.509(6) . . no
C11 C12 1.392(5) . . no
C12 C15 1.500(5) . . no
C16 C21 1.406(4) . . no
C16 C17 1.402(5) . . no
C17 C18 1.391(5) . . no
C17 C22 1.506(5) . . no
C18 C19 1.394(5) . . no
C19 C23 1.515(5) . . no
C19 C20 1.385(5) . . no
C20 C21 1.394(5) . . no
C21 C24 1.503(5) . . no
C25 C26 1.417(5) . . no
C25 C30 1.412(4) . . no
C26 C27 1.395(4) . . no
C26 C31 1.500(4) . . no
C27 C28 1.375(5) . . no
C28 C29 1.387(5) . . no
C29 C30 1.395(4) . . no
C30 C40 1.503(5) . . no
C31 C36 1.412(4) . . no
C31 C32 1.404(5) . . no
C32 C33 1.395(5) . . no
C32 C37 1.507(5) . . no
C33 C34 1.394(5) . . no
C34 C38 1.511(5) . . no
C34 C35 1.390(5) . . no
C35 C36 1.393(5) . . no
C36 C39 1.505(5) . . no
C40 C41 1.410(5) . . no
C40 C45 1.407(5) . . no
C41 C42 1.391(5) . . no
C41 C46 1.502(5) . . no
C42 C43 1.394(5) . . no
C43 C47 1.514(6) . . no
C43 C44 1.384(6) . . no
C44 C45 1.394(5) . . no
C45 C48 1.506(5) . . no
C50 C51 1.357(4) . . no
C50 C53 1.486(5) . . no
C51 C54 1.493(5) . . no
C56 C57 1.495(5) . . no
C57 C58 1.397(5) . . no
C57 C62 1.387(4) . . no
C58 C59 1.388(5) . . no
C59 C60 1.372(6) . . no
C60 C61 1.379(6) . . no
C61 C62 1.385(5) . . no
C3 H3 0.9500 . . no
C4 H4 0.9500 . . no
C5 H5 0.9500 . . no
C9 H9 0.9500 . . no
C11 H11 0.9500 . . no
C13 H13C 0.9800 . . no
C13 H13B 0.9800 . . no
C13 H13A 0.9800 . . no
C14 H14C 0.9800 . . no
C14 H14B 0.9800 . . no
C14 H14A 0.9800 . . no
C15 H15A 0.9800 . . no
C15 H15B 0.9800 . . no
C15 H15C 0.9800 . . no
C18 H18 0.9500 . . no
C20 H20 0.9500 . . no
C22 H22B 0.9800 . . no
C22 H22C 0.9800 . . no
C22 H22A 0.9800 . . no
C23 H23C 0.9800 . . no
C23 H23A 0.9800 . . no
C23 H23B 0.9800 . . no
C24 H24C 0.9800 . . no
C24 H24B 0.9800 . . no
C24 H24A 0.9800 . . no
C27 H27 0.9500 . . no
C28 H28 0.9500 . . no
C29 H29 0.9500 . . no
C33 H33 0.9500 . . no
C35 H35 0.9500 . . no
C37 H37C 0.9800 . . no
C37 H37A 0.9800 . . no
C37 H37B 0.9800 . . no
C38 H38A 0.9800 . . no
C38 H38B 0.9800 . . no
C38 H38C 0.9800 . . no
C39 H39A 0.9800 . . no
C39 H39C 0.9800 . . no
C39 H39B 0.9800 . . no
C42 H42 0.9500 . . no
C44 H44 0.9500 . . no
C46 H46B 0.9800 . . no
C46 H46A 0.9800 . . no
C46 H46C 0.9800 . . no
C47 H47B 0.9800 . . no
C47 H47A 0.9800 . . no
C47 H47C 0.9800 . . no
C48 H48B 0.9800 . . no
C48 H48C 0.9800 . . no
C48 H48A 0.9800 . . no
C52 H52C 0.9800 . . no
C52 H52A 0.9800 . . no
C52 H52B 0.9800 . . no
C53 H53C 0.9800 . . no
C53 H53B 0.9800 . . no
C53 H53A 0.9800 . . no
C54 H54B 0.9800 . . no
C54 H54A 0.9800 . . no
C54 H54C 0.9800 . . no
C55 H55B 0.9800 . . no
C55 H55A 0.9800 . . no
C55 H55C 0.9800 . . no
C56 H56 1.0000 . . no
C58 H58 0.9500 . . no
C59 H59 0.9500 . . no
C60 H60 0.9500 . . no
C61 H61 0.9500 . . no
C62 H62 0.9500 . . no
O2D C65D 1.46(3) . . yes
O2D C64D 1.40(3) . . yes
C63 C64 1.541(11) . . no
C65 C66 1.398(12) . . no
C63 H63C 0.9800 . . no
C63 H63A 0.9800 . . no
C63 H63B 0.9800 . . no
C64 H64B 0.9900 . . no
C64 H64A 0.9900 . . no
C65 H65B 0.9900 . . no
C65 H65A 0.9900 . . no
C66 H66C 0.9800 . . no
C66 H66A 0.9800 . . no
C66 H66B 0.9800 . . no
C63D C64D 1.54(3) . . no
C65D C66D 1.40(4) . . no
C63D H63D 0.9800 . . no
C63D H63E 0.9800 . . no
C63D H63F 0.9800 . . no
C64D H64C 0.9900 . . no
C64D H64D 0.9900 . . no
C65D H65C 0.9900 . . no
C65D H65D 0.9900 . . no
C66D H66D 0.9800 . . no
C66D H66E 0.9800 . . no
C66D H66F 0.9800 . . no

loop_
_geom_hbond_atom_site_label_D
_geom_hbond_atom_site_label_H
_geom_hbond_atom_site_label_A
_geom_hbond_distance_DH
_geom_hbond_distance_HA
_geom_hbond_distance_DA
_geom_hbond_angle_DHA
_geom_hbond_site_symmetry_A
_geom_hbond_publ_flag
C13 H13C O1 0.9800 2.5600 3.151(4) 119.00 . yes
C39 H39B P1 0.9800 2.7400 3.691(4) 164.00 . yes
C48 H48A P1 0.9800 2.7700 3.408(4) 124.00 . yes
C55 H55C P1 0.9800 2.6400 3.588(4) 162.00 . yes

loop_
_geom_torsion_atom_site_label_1
_geom_torsion_atom_site_label_2
_geom_torsion_atom_site_label_3
_geom_torsion_atom_site_label_4
_geom_torsion
_geom_torsion_site_symmetry_1
_geom_torsion_site_symmetry_2
_geom_torsion_site_symmetry_3
_geom_torsion_site_symmetry_4
_geom_torsion_publ_flag
C25 Ge1 P1 Si1 -155.49(10) . . . . no
C49 Ge1 P1 Si1 86.73(10) . . . . no
C56 Ge1 P1 Si1 -23.11(10) . . . . no
P1 Ge1 C25 C26 99.9(3) . . . . no
P1 Ge1 C25 C30 -76.6(3) . . . . no
C49 Ge1 C25 C26 -133.1(3) . . . . no
C49 Ge1 C25 C30 50.4(3) . . . . no
C56 Ge1 C25 C26 -23.9(3) . . . . no
C56 Ge1 C25 C30 159.6(2) . . . . no
P1 Ge1 C49 N1 178.9(2) . . . . no
P1 Ge1 C49 N2 -7.5(3) . . . . no
C25 Ge1 C49 N1 54.5(3) . . . . no
C25 Ge1 C49 N2 -131.9(3) . . . . no
C56 Ge1 C49 N1 -69.5(3) . . . . no
C56 Ge1 C49 N2 104.2(3) . . . . no
P1 Ge1 C56 O1 25.0(2) . . . . no
P1 Ge1 C56 C57 145.0(2) . . . . no
C25 Ge1 C56 O1 153.5(2) . . . . no
C25 Ge1 C56 C57 -86.5(3) . . . . no
C49 Ge1 C56 O1 -97.0(2) . . . . no
C49 Ge1 C56 C57 23.0(2) . . . . no
Ge1 P1 Si1 O1 18.78(12) . . . . no
Ge1 P1 Si1 C1 142.14(11) . . . . no
P1 Si1 O1 C56 -5.5(3) . . . . no
C1 Si1 O1 C56 -136.0(3) . . . . no
P1 Si1 C1 C2 -169.1(2) . . . . no
P1 Si1 C1 C6 15.6(3) . . . . no
O1 Si1 C1 C2 -44.3(3) . . . . no
O1 Si1 C1 C6 140.4(3) . . . . no
Si1 O1 C56 Ge1 -13.5(4) . . . . no
Si1 O1 C56 C57 -140.6(3) . . . . no
C50 N1 C49 Ge1 175.5(2) . . . . no
C50 N1 C49 N2 0.7(3) . . . . no
C52 N1 C49 Ge1 -1.5(4) . . . . no
C52 N1 C49 N2 -176.3(2) . . . . no
C49 N1 C50 C51 -0.2(3) . . . . no
C49 N1 C50 C53 -179.7(3) . . . . no
C52 N1 C50 C51 177.0(3) . . . . no
C52 N1 C50 C53 -2.5(4) . . . . no
C51 N2 C49 Ge1 -175.7(2) . . . . no
C51 N2 C49 N1 -1.0(3) . . . . no
C55 N2 C49 Ge1 5.8(4) . . . . no
C55 N2 C49 N1 -179.5(3) . . . . no
C49 N2 C51 C50 0.9(3) . . . . no
C49 N2 C51 C54 -178.5(3) . . . . no
C55 N2 C51 C50 179.5(3) . . . . no
C55 N2 C51 C54 0.2(4) . . . . no
Si1 C1 C2 C3 -174.8(2) . . . . no
Si1 C1 C2 C7 4.3(4) . . . . no
C6 C1 C2 C3 0.8(5) . . . . no
C6 C1 C2 C7 179.8(3) . . . . no
Si1 C1 C6 C5 176.2(2) . . . . no
Si1 C1 C6 C16 -1.2(4) . . . . no
C2 C1 C6 C5 0.9(4) . . . . no
C2 C1 C6 C16 -176.5(3) . . . . no
C1 C2 C3 C4 -1.6(5) . . . . no
C7 C2 C3 C4 179.2(3) . . . . no
C1 C2 C7 C8 89.8(4) . . . . no
C1 C2 C7 C12 -90.4(4) . . . . no
C3 C2 C7 C8 -91.1(4) . . . . no
C3 C2 C7 C12 88.7(4) . . . . no
C65 O2 C64 C63 -174.4(6) . . . . no
C64 O2 C65 C66 -177.2(7) . . . . no
C2 C3 C4 C5 0.8(5) . . . . no
C3 C4 C5 C6 0.9(5) . . . . no
C4 C5 C6 C1 -1.8(5) . . . . no
C4 C5 C6 C16 175.7(3) . . . . no
C1 C6 C16 C21 79.2(4) . . . . no
C1 C6 C16 C17 -103.3(4) . . . . no
C5 C6 C16 C17 79.3(4) . . . . no
C5 C6 C16 C21 -98.2(4) . . . . no
C2 C7 C8 C9 -178.6(3) . . . . no
C12 C7 C8 C13 178.3(3) . . . . no
C2 C7 C12 C11 177.9(3) . . . . no
C2 C7 C12 C15 -1.8(5) . . . . no
C8 C7 C12 C11 -2.3(5) . . . . no
C8 C7 C12 C15 178.0(3) . . . . no
C2 C7 C8 C13 -2.0(4) . . . . no
C12 C7 C8 C9 1.6(5) . . . . no
C13 C8 C9 C10 -176.2(3) . . . . no
C7 C8 C9 C10 0.5(5) . . . . no
C8 C9 C10 C11 -1.8(5) . . . . no
C8 C9 C10 C14 177.0(3) . . . . no
C14 C10 C11 C12 -177.8(3) . . . . no
C9 C10 C11 C12 1.0(5) . . . . no
C10 C11 C12 C7 1.0(5) . . . . no
C10 C11 C12 C15 -179.3(3) . . . . no
C6 C16 C17 C18 179.8(3) . . . . no
C21 C16 C17 C22 177.6(3) . . . . no
C6 C16 C21 C20 -180.0(3) . . . . no
C6 C16 C21 C24 0.1(4) . . . . no
C17 C16 C21 C20 2.5(5) . . . . no
C17 C16 C21 C24 -177.5(3) . . . . no
C6 C16 C17 C22 0.0(5) . . . . no
C21 C16 C17 C18 -2.7(5) . . . . no
C22 C17 C18 C19 179.9(3) . . . . no
C16 C17 C18 C19 0.2(5) . . . . no
C17 C18 C19 C23 -177.2(3) . . . . no
C17 C18 C19 C20 2.5(5) . . . . no
C18 C19 C20 C21 -2.7(5) . . . . no
C23 C19 C20 C21 177.0(3) . . . . no
C19 C20 C21 C24 -179.8(3) . . . . no
C19 C20 C21 C16 0.2(5) . . . . no
C30 C25 C26 C27 -4.6(5) . . . . no
C30 C25 C26 C31 171.0(3) . . . . no
Ge1 C25 C30 C29 -179.9(2) . . . . no
Ge1 C25 C30 C40 3.3(4) . . . . no
C26 C25 C30 C29 3.5(5) . . . . no
Ge1 C25 C26 C27 178.8(2) . . . . no
Ge1 C25 C26 C31 -5.6(4) . . . . no
C26 C25 C30 C40 -173.4(3) . . . . no
C25 C26 C31 C32 109.6(4) . . . . no
C25 C26 C31 C36 -74.2(4) . . . . no
C27 C26 C31 C32 -74.7(4) . . . . no
C27 C26 C31 C36 101.5(4) . . . . no
C31 C26 C27 C28 -173.7(3) . . . . no
C25 C26 C27 C28 2.1(5) . . . . no
C26 C27 C28 C29 1.5(5) . . . . no
C27 C28 C29 C30 -2.7(5) . . . . no
C28 C29 C30 C25 0.1(5) . . . . no
C28 C29 C30 C40 177.2(3) . . . . no
C25 C30 C40 C45 79.8(4) . . . . no
C29 C30 C40 C41 77.5(4) . . . . no
C25 C30 C40 C41 -105.5(4) . . . . no
C29 C30 C40 C45 -97.2(4) . . . . no
C26 C31 C32 C37 0.9(5) . . . . no
C26 C31 C32 C33 -179.9(3) . . . . no
C26 C31 C36 C35 177.8(3) . . . . no
C26 C31 C36 C39 -3.2(5) . . . . no
C32 C31 C36 C35 -6.0(5) . . . . no
C32 C31 C36 C39 173.1(3) . . . . no
C36 C31 C32 C37 -175.3(3) . . . . no
C36 C31 C32 C33 3.9(5) . . . . no
C37 C32 C33 C34 179.5(3) . . . . no
C31 C32 C33 C34 0.3(5) . . . . no
C32 C33 C34 C38 178.4(3) . . . . no
C32 C33 C34 C35 -2.3(5) . . . . no
C38 C34 C35 C36 179.5(3) . . . . no
C33 C34 C35 C36 0.1(5) . . . . no
C34 C35 C36 C31 3.9(5) . . . . no
C34 C35 C36 C39 -175.2(3) . . . . no
C30 C40 C41 C42 178.0(3) . . . . no
C45 C40 C41 C46 168.7(3) . . . . no
C30 C40 C45 C44 -178.6(3) . . . . no
C30 C40 C45 C48 6.1(5) . . . . no
C41 C40 C45 C44 6.6(5) . . . . no
C41 C40 C45 C48 -168.6(3) . . . . no
C45 C40 C41 C42 -7.4(5) . . . . no
C30 C40 C41 C46 -5.9(5) . . . . no
C46 C41 C42 C43 -173.1(3) . . . . no
C40 C41 C42 C43 3.1(5) . . . . no
C41 C42 C43 C47 179.9(3) . . . . no
C41 C42 C43 C44 1.8(6) . . . . no
C47 C43 C44 C45 179.3(4) . . . . no
C42 C43 C44 C45 -2.6(6) . . . . no
C43 C44 C45 C40 -1.6(5) . . . . no
C43 C44 C45 C48 173.8(4) . . . . no
N1 C50 C51 N2 -0.4(3) . . . . no
C53 C50 C51 C54 -1.7(6) . . . . no
C53 C50 C51 N2 179.0(3) . . . . no
N1 C50 C51 C54 178.9(3) . . . . no
Ge1 C56 C57 C62 112.9(3) . . . . no
Ge1 C56 C57 C58 -68.8(3) . . . . no
O1 C56 C57 C58 49.6(4) . . . . no
O1 C56 C57 C62 -128.8(3) . . . . no
C56 C57 C58 C59 178.0(3) . . . . no
C58 C57 C62 C61 2.8(5) . . . . no
C62 C57 C58 C59 -3.6(5) . . . . no
C56 C57 C62 C61 -178.8(3) . . . . no
C57 C58 C59 C60 2.2(6) . . . . no
C58 C59 C60 C61 0.2(6) . . . . no
C59 C60 C61 C62 -1.1(6) . . . . no
C60 C61 C62 C57 -0.4(5) . . . . no

loop_
_platon_squeeze_void_nr
_platon_squeeze_void_average_x
_platon_squeeze_void_average_y
_platon_squeeze_void_average_z
_platon_squeeze_void_volume
_platon_squeeze_void_count_electrons
_platon_squeeze_void_content
1 0.000 0.500 0.000 148 39 ' '
2 0.088 0.701 0.563 10 1 ' '
3 0.173 0.515 0.386 8 0 ' '
4 0.235 0.529 0.755 10 0 ' '
5 0.265 0.029 0.745 10 0 ' '
6 0.327 0.015 0.114 8 0 ' '
7 0.500 0.000 0.500 148 39 ' '
8 0.412 0.201 0.937 10 1 ' '
9 0.588 0.799 0.063 10 1 ' '
10 0.673 0.985 0.886 8 0 ' '
11 0.735 0.971 0.255 10 0 ' '
12 0.765 0.471 0.245 10 0 ' '
13 0.827 0.485 0.614 8 0 ' '
14 0.911 0.299 0.437 10 1 ' '
